data_7051528
loop_
_publ_author_name
'Lyudmila G. Kuz'mina'
'Artem I. Vedernikov'
'Natalia A. Lobova'
'Judith A. K. Howard'
'Yuri A. Strelenko'
'Vladimir P. Fedin'
'Michael V. Alfimov'
'Sergey P. Gromov'

_publ_section_title
;
 Photoinduced and dark complexation of unsaturated viologen analogues
 containing two ammonium tails with cucurbit[8]uril
;
_journal_issue 3
_journal_name_full 'New Journal of Chemistry'
_journal_page_first 458
_journal_paper_doi 10.1039/b511456j
_journal_volume 30
_journal_year 2006
_chemical_formula_sum 'C48 H48 Cl N32 O24'
_chemical_formula_weight 1492.63
_chemical_name_systematic
;
?
;
_space_group_IT_number 138
_symmetry_cell_setting tetragonal
_symmetry_space_group_name_Hall '-P 4ac 2ac'
_symmetry_space_group_name_H-M 'P 42/n c m :2'
_atom_sites_solution_hydrogens geom
_atom_sites_solution_primary direct
_atom_sites_solution_secondary difmap
_audit_creation_method SHELXL-97
_cell_angle_alpha 90.00
_cell_angle_beta 90.00
_cell_angle_gamma 90.00
_cell_formula_units_Z 4
_cell_length_a 26.2548(8)
_cell_length_b 26.2548(8)
_cell_length_c 12.7555(5)
_cell_measurement_reflns_used 6161
_cell_measurement_temperature 120(2)
_cell_measurement_theta_max 20.907
_cell_measurement_theta_min 2.357
_cell_volume 8792.6(5)
_computing_structure_refinement 'SHELXL-97 (Sheldrick, 1997)'
_computing_structure_solution 'SHELXS-97 (Sheldrick, 1990)'
_diffrn_ambient_temperature 120(2)
_diffrn_measured_fraction_theta_full 1.000
_diffrn_measured_fraction_theta_max 1.000
_diffrn_radiation_monochromator graphite
_diffrn_radiation_source 'fine-focus sealed tube'
_diffrn_radiation_type MoK\a
_diffrn_radiation_wavelength 0.71073
_diffrn_reflns_av_R_equivalents 0.0964
_diffrn_reflns_av_sigmaI/netI 0.0562
_diffrn_reflns_limit_h_max 33
_diffrn_reflns_limit_h_min -33
_diffrn_reflns_limit_k_max 30
_diffrn_reflns_limit_k_min -33
_diffrn_reflns_limit_l_max 16
_diffrn_reflns_limit_l_min -16
_diffrn_reflns_number 60288
_diffrn_reflns_theta_full 27.00
_diffrn_reflns_theta_max 27.00
_diffrn_reflns_theta_min 1.10
_exptl_absorpt_coefficient_mu 0.121
_exptl_absorpt_correction_T_max 0.9832
_exptl_absorpt_correction_T_min 0.9691
_exptl_absorpt_correction_type multi-scan
_exptl_crystal_density_diffrn 1.128
_exptl_crystal_density_method 'not measured'
_exptl_crystal_F_000 3076
_exptl_crystal_size_max 0.26
_exptl_crystal_size_mid 0.14
_exptl_crystal_size_min 0.14
_refine_diff_density_max 2.063
_refine_diff_density_min -0.589
_refine_diff_density_rms 0.223
_refine_ls_extinction_method none
_refine_ls_goodness_of_fit_ref 1.941
_refine_ls_hydrogen_treatment mixed
_refine_ls_matrix_type full
_refine_ls_number_parameters 266
_refine_ls_number_reflns 4966
_refine_ls_number_restraints 0
_refine_ls_restrained_S_all 1.941
_refine_ls_R_factor_all 0.2546
_refine_ls_R_factor_gt 0.1903
_refine_ls_shift/su_max 0.029
_refine_ls_shift/su_mean 0.002
_refine_ls_structure_factor_coef Fsqd
_refine_ls_weighting_details 'calc w=1/[\s^2^(Fo^2^)+(0.2000P)^2^+0.0000P] where P=(Fo^2^+2Fc^2^)/3'
_refine_ls_weighting_scheme calc
_refine_ls_wR_factor_gt 0.4958
_refine_ls_wR_factor_ref 0.5266
_reflns_number_gt 2776
_reflns_number_total 4966
_reflns_threshold_expression >2sigma(I)
_cod_data_source_file b511456j.txt
_cod_data_source_block ccc
_cod_depositor_comments
;
The following automatic conversions were performed:
'_symmetry_cell_setting' value 'Tetragonal' changed to 'tetragonal'
according to '/home/saulius/struct/CIF-dictionaries/cif_core.dic'
dictionary named 'cif_core.dic' version 2.4.1 from 2010-06-29.

Automatic conversion script
Id: cif_fix_enum 1527 2010-12-29 10:47:43Z saulius 
;
_cod_original_sg_symbol_H-M P4(2)/ncm
_cod_database_code 7051528

loop_
_symmetry_equiv_pos_as_xyz
'x, y, z'
'-x+1/2, -y+1/2, z'
'-y+1/2, x, z+1/2'
'y, -x+1/2, z+1/2'
'-x, y+1/2, -z+1/2'
'x+1/2, -y, -z+1/2'
'y+1/2, x+1/2, -z'
'-y, -x, -z'
'-x, -y, -z'
'x-1/2, y-1/2, -z'
'y-1/2, -x, -z-1/2'
'-y, x-1/2, -z-1/2'
'x, -y-1/2, z-1/2'
'-x-1/2, y, z-1/2'
'-y-1/2, -x-1/2, z'
'y, x, z'

loop_
_atom_site_label
_atom_site_type_symbol
_atom_site_fract_x
_atom_site_fract_y
_atom_site_fract_z
_atom_site_U_iso_or_equiv
_atom_site_adp_type
_atom_site_occupancy
_atom_site_symmetry_multiplicity
_atom_site_calc_flag
_atom_site_refinement_flags
_atom_site_disorder_assembly
_atom_site_disorder_group
Cl1 Cl 0.2500 0.7500 0.7500 0.0675(12) Uani 1 4 d S . .
O1A O 0.2143(2) 0.7759(3) 0.8153(6) 0.087(2) Uani 1 1 d . . .
O1 O 0.1452(3) 0.3548(3) 1.0980(6) 0.093(3) Uani 1 2 d S . .
O2 O 0.2091(2) 0.4850(2) 1.1355(4) 0.0633(16) Uani 1 1 d . . .
O3 O 0.1651(2) 0.6102(2) 1.2228(4) 0.0604(15) Uani 1 1 d . . .
O4 O 0.1558(2) 0.5378(2) 0.6862(4) 0.0722(17) Uani 1 1 d . . .
O5 O 0.0962(3) 0.4038(3) 0.6439(7) 0.082(3) Uani 1 2 d S . .
N1 N 0.1826(2) 0.3766(2) 0.9422(5) 0.0584(17) Uani 1 1 d . . .
N2 N 0.2235(2) 0.4587(2) 0.9656(4) 0.0538(16) Uani 1 1 d . . .
N3 N 0.2295(2) 0.5404(2) 1.0029(4) 0.0500(15) Uani 1 1 d . . .
N4 N 0.2024(2) 0.6240(2) 1.0617(4) 0.0499(15) Uani 1 1 d . . .
N5 N 0.1785(3) 0.6440(2) 0.8823(4) 0.0567(17) Uani 1 1 d . . .
N6 N 0.2080(2) 0.5622(2) 0.8226(4) 0.0524(15) Uani 1 1 d . . .
N7 N 0.2001(2) 0.4796(2) 0.7874(4) 0.0525(15) Uani 1 1 d . . .
N8 N 0.1622(2) 0.3967(2) 0.7621(5) 0.0592(17) Uani 1 1 d . . .
C1 C 0.1496(3) 0.3504(3) 1.0073(9) 0.062(3) Uani 1 2 d S . .
C2 C 0.2255(3) 0.4049(3) 0.9858(7) 0.068(2) Uani 1 1 d . . .
H2A H 0.2265 0.3993 1.0626 0.082 Uiso 1 1 calc R . .
H2B H 0.2575 0.3910 0.9561 0.082 Uiso 1 1 calc R . .
C3 C 0.2197(3) 0.4942(3) 1.0433(5) 0.0533(19) Uani 1 1 d . . .
C4 C 0.2391(3) 0.5843(3) 1.0691(6) 0.059(2) Uani 1 1 d . . .
H4A H 0.2407 0.5727 1.1429 0.071 Uiso 1 1 calc R . .
H4B H 0.2729 0.5985 1.0508 0.071 Uiso 1 1 calc R . .
C5 C 0.1701(3) 0.6350(3) 1.1429(6) 0.0540(19) Uani 1 1 d . . .
C6 C 0.2066(3) 0.6158(3) 0.8042(5) 0.057(2) Uani 1 1 d . . .
H6A H 0.1911 0.6221 0.7347 0.068 Uiso 1 1 calc R . .
H6B H 0.2420 0.6289 0.8020 0.068 Uiso 1 1 calc R . .
C7 C 0.1848(3) 0.5270(3) 0.7579(5) 0.057(2) Uani 1 1 d . . .
C8 C 0.1937(4) 0.4361(3) 0.7184(6) 0.068(2) Uani 1 1 d . . .
H8A H 0.1785 0.4478 0.6517 0.082 Uiso 1 1 calc R . .
H8B H 0.2277 0.4216 0.7023 0.082 Uiso 1 1 calc R . .
C9 C 0.1188(3) 0.3812(3) 0.7166(8) 0.058(3) Uani 1 2 d S . .
C10 C 0.1812(3) 0.3602(3) 0.8357(6) 0.0579(19) Uani 1 1 d . . .
H10A H 0.2149 0.3462 0.8130 0.069 Uiso 1 1 calc R . .
C11 C 0.2391(3) 0.4810(3) 0.8684(6) 0.0523(18) Uani 1 1 d . . .
H11A H 0.2721 0.4664 0.8431 0.063 Uiso 1 1 calc R . .
C12 C 0.2439(3) 0.5377(3) 0.8943(6) 0.0505(18) Uani 1 1 d . . .
H12A H 0.2795 0.5503 0.8831 0.061 Uiso 1 1 calc R . .
C13 C 0.2011(3) 0.6617(3) 0.9797(5) 0.0501(17) Uani 1 1 d . . .
H13A H 0.2352 0.6775 0.9681 0.060 Uiso 1 1 calc R . .
O1W O 0.1485(5) 0.4846(8) 0.4701(10) 0.046(5) Uani 0.25 1 d P . .
O2W O 0.2500 0.2500 0.4057(18) 0.056(5) Uani 0.50 4 d SP . .
O3W O 0.0953(12) 0.4047(12) 0.399(5) 0.13(2) Uani 0.25 2 d SP . .
O4W O 0.110(2) 0.456(2) 0.212(5) 0.100(17) Uiso 0.13 1 d P . .
O5W O 0.3597(7) 0.5848(8) 0.9286(17) 0.057(5) Uiso 0.25 1 d P . .
O6W O 0.1865(8) 0.3135(8) 0.597(3) 0.064(8) Uiso 0.25 2 d SP . .

loop_
_atom_site_aniso_label
_atom_site_aniso_U_11
_atom_site_aniso_U_22
_atom_site_aniso_U_33
_atom_site_aniso_U_23
_atom_site_aniso_U_13
_atom_site_aniso_U_12
Cl1 0.0554(14) 0.0554(14) 0.092(3) 0.000 0.000 0.000
O1A 0.054(3) 0.103(5) 0.103(5) -0.006(4) -0.004(3) 0.010(3)
O1 0.124(5) 0.124(5) 0.031(4) 0.009(3) -0.009(3) -0.009(6)
O2 0.068(3) 0.087(4) 0.035(3) 0.002(3) -0.010(2) 0.020(3)
O3 0.082(4) 0.072(3) 0.027(2) -0.004(2) -0.001(2) 0.009(3)
O4 0.086(4) 0.102(4) 0.029(3) 0.001(3) -0.008(3) -0.009(3)
O5 0.094(4) 0.094(4) 0.058(5) 0.021(4) -0.021(4) -0.029(5)
N1 0.064(4) 0.070(4) 0.041(3) 0.002(3) -0.009(3) -0.003(3)
N2 0.062(4) 0.063(4) 0.036(3) -0.004(3) -0.005(3) 0.001(3)
N3 0.057(3) 0.057(4) 0.037(3) -0.010(3) -0.007(3) 0.010(3)
N4 0.058(3) 0.063(4) 0.028(3) -0.009(3) 0.006(2) 0.007(3)
N5 0.076(4) 0.063(4) 0.031(3) -0.008(3) 0.008(3) 0.008(3)
N6 0.069(4) 0.058(4) 0.030(3) -0.007(3) 0.004(3) 0.003(3)
N7 0.063(4) 0.062(4) 0.033(3) -0.010(3) 0.002(3) -0.010(3)
N8 0.065(4) 0.072(4) 0.040(3) 0.001(3) -0.001(3) -0.019(3)
C1 0.068(4) 0.068(4) 0.049(6) 0.007(4) -0.007(4) 0.002(6)
C2 0.076(5) 0.065(5) 0.063(5) 0.000(4) -0.020(4) 0.004(4)
C3 0.058(4) 0.071(5) 0.031(3) -0.002(3) -0.013(3) 0.016(3)
C4 0.066(5) 0.073(5) 0.038(4) -0.016(3) -0.015(3) 0.009(4)
C5 0.070(5) 0.056(4) 0.037(4) -0.012(3) -0.010(3) 0.003(4)
C6 0.080(5) 0.060(5) 0.031(3) -0.003(3) 0.018(3) 0.014(4)
C7 0.068(5) 0.071(5) 0.033(4) -0.004(3) 0.009(3) -0.016(4)
C8 0.090(6) 0.083(6) 0.032(4) -0.015(4) 0.012(4) -0.030(4)
C9 0.070(4) 0.070(4) 0.034(5) -0.004(4) 0.004(4) -0.018(6)
C10 0.054(4) 0.064(5) 0.055(4) -0.014(4) 0.010(3) 0.007(3)
C11 0.054(4) 0.064(4) 0.039(4) -0.010(3) 0.002(3) -0.003(3)
C12 0.047(4) 0.064(4) 0.040(4) -0.009(3) 0.007(3) 0.001(3)
C13 0.051(4) 0.057(4) 0.042(4) -0.014(3) 0.006(3) -0.009(3)
O1W 0.024(7) 0.105(14) 0.010(6) 0.028(8) 0.008(6) 0.025(8)
O2W 0.035(6) 0.035(6) 0.097(16) 0.000 0.000 -0.020(7)
O3W 0.085(17) 0.085(17) 0.22(6) 0.04(2) -0.04(2) -0.02(2)

loop_
_atom_type_symbol
_atom_type_description
_atom_type_scat_dispersion_real
_atom_type_scat_dispersion_imag
_atom_type_scat_source
C C 0.0033 0.0016 'International Tables Vol C Tables 4.2.6.8 and 6.1.1.4'
H H 0.0000 0.0000 'International Tables Vol C Tables 4.2.6.8 and 6.1.1.4'
N N 0.0061 0.0033 'International Tables Vol C Tables 4.2.6.8 and 6.1.1.4'
O O 0.0106 0.0060 'International Tables Vol C Tables 4.2.6.8 and 6.1.1.4'
Cl Cl 0.1484 0.1585 'International Tables Vol C Tables 4.2.6.8 and 6.1.1.4'

loop_
_geom_angle_atom_site_label_1
_geom_angle_atom_site_label_2
_geom_angle_atom_site_label_3
_geom_angle
_geom_angle_site_symmetry_1
_geom_angle_site_symmetry_3
_geom_angle_publ_flag
O1A Cl1 O1A 109.9(3) 2_565 11_567 ?
O1A Cl1 O1A 108.5(6) 2_565 . ?
O1A Cl1 O1A 109.9(3) 11_567 . ?
O1A Cl1 O1A 109.9(3) 2_565 12_667 ?
O1A Cl1 O1A 108.5(6) 11_567 12_667 ?
O1A Cl1 O1A 109.9(3) . 12_667 ?
C1 N1 C10 113.9(7) . . ?
C1 N1 C2 120.5(7) . . ?
C10 N1 C2 122.5(7) . . ?
C3 N2 C11 111.7(6) . . ?
C3 N2 C2 123.0(7) . . ?
C11 N2 C2 123.2(6) . . ?
C3 N3 C12 112.1(6) . . ?
C3 N3 C4 121.8(6) . . ?
C12 N3 C4 123.6(6) . . ?
C5 N4 C4 121.5(6) . . ?
C5 N4 C13 113.0(6) . . ?
C4 N4 C13 124.6(6) . . ?
C5 N5 C6 121.4(6) 7_457 . ?
C5 N5 C13 112.3(6) 7_457 . ?
C6 N5 C13 123.0(6) . . ?
C7 N6 C6 123.3(6) . . ?
C7 N6 C12 111.4(6) . . ?
C6 N6 C12 123.6(6) . . ?
C7 N7 C8 121.2(6) . . ?
C7 N7 C11 112.5(6) . . ?
C8 N7 C11 122.1(7) . . ?
C9 N8 C8 122.7(7) . . ?
C9 N8 C10 112.0(7) . . ?
C8 N8 C10 122.4(7) . . ?
O1 C1 N1 127.4(5) . . ?
O1 C1 N1 127.4(5) . 15_665 ?
N1 C1 N1 105.2(9) . 15_665 ?
N2 C2 N1 113.7(6) . . ?
O2 C3 N3 125.9(7) . . ?
O2 C3 N2 125.2(7) . . ?
N3 C3 N2 109.0(6) . . ?
N4 C4 N3 115.3(6) . . ?
O3 C5 N4 126.1(7) . . ?
O3 C5 N5 126.0(7) . 7_457 ?
N4 C5 N5 107.9(6) . 7_457 ?
N6 C6 N5 113.9(6) . . ?
O4 C7 N7 127.1(7) . . ?
O4 C7 N6 124.6(8) . . ?
N7 C7 N6 108.4(6) . . ?
N8 C8 N7 113.4(6) . . ?
O5 C9 N8 125.4(5) . 15_665 ?
O5 C9 N8 125.4(5) . . ?
N8 C9 N8 109.2(10) 15_665 . ?
N1 C10 N8 115.5(6) . . ?
N1 C10 C10 103.4(4) . 15_665 ?
N8 C10 C10 103.2(4) . 15_665 ?
N2 C11 N7 113.8(6) . . ?
N2 C11 C12 103.6(6) . . ?
N7 C11 C12 103.6(6) . . ?
N3 C12 N6 114.3(6) . . ?
N3 C12 C11 103.5(6) . . ?
N6 C12 C11 103.9(6) . . ?
N4 C13 N5 114.3(6) . . ?
N4 C13 C13 103.4(6) . 7_457 ?
N5 C13 C13 103.1(7) . 7_457 ?

loop_
_geom_bond_atom_site_label_1
_geom_bond_atom_site_label_2
_geom_bond_distance
_geom_bond_site_symmetry_2
_geom_bond_publ_flag
Cl1 O1A 1.426(7) 2_565 ?
Cl1 O1A 1.426(7) 11_567 ?
Cl1 O1A 1.426(7) . ?
Cl1 O1A 1.426(7) 12_667 ?
O1 C1 1.168(13) . ?
O2 C3 1.233(9) . ?
O3 C5 1.216(9) . ?
O4 C7 1.223(9) . ?
O5 C9 1.250(13) . ?
N1 C1 1.384(9) . ?
N1 C10 1.426(9) . ?
N1 C2 1.460(10) . ?
N2 C3 1.365(9) . ?
N2 C11 1.431(9) . ?
N2 C2 1.436(10) . ?
N3 C3 1.343(10) . ?
N3 C12 1.437(9) . ?
N3 C4 1.451(9) . ?
N4 C5 1.368(9) . ?
N4 C4 1.423(10) . ?
N4 C13 1.439(9) . ?
N5 C5 1.372(10) 7_457 ?
N5 C6 1.444(9) . ?
N5 C13 1.453(9) . ?
N6 C7 1.381(9) . ?
N6 C6 1.428(10) . ?
N6 C12 1.461(10) . ?
N7 C7 1.361(10) . ?
N7 C8 1.452(9) . ?
N7 C11 1.455(9) . ?
N8 C9 1.343(9) . ?
N8 C8 1.436(10) . ?
N8 C10 1.433(10) . ?
C1 N1 1.384(9) 15_665 ?
C5 N5 1.372(10) 7_457 ?
C9 N8 1.343(9) 15_665 ?
C10 C10 1.537(16) 15_665 ?
C11 C12 1.532(10) . ?
C13 C13 1.551(14) 7_457 ?
